data_2008913
loop_
_publ_author_name
'Graia, Mohsen'
'Driss, Ahmed'
'Jouini, Tahar'

_publ_section_title
;
 Polyphosphates de strontium Sr(PO~3~)~2~ formes \b et \g
;
_journal_issue 9
_journal_name_full 'Acta Crystallographica Section C'
_journal_page_first 1395
_journal_page_last 1398
_journal_paper_doi 10.1107/S0108270199003637
_journal_volume 55
_journal_year 1999
_chemical_formula_iupac 'Sr(PO3 )2 '
_chemical_formula_moiety 'O6 P2 Sr'
_chemical_formula_structural Sr(PO~3~)~2~
_chemical_formula_sum 'O6 P2 Sr'
_chemical_formula_weight 245.56
_chemical_name_systematic
;
Polyphosphate de strontium Sr(PO~3~)~2~ forme \g
;
_space_group_IT_number 14
_symmetry_cell_setting monoclinic
_symmetry_space_group_name_Hall '-P 2ybc'
_symmetry_space_group_name_H-M 'P 1 21/c 1'
_audit_creation_method SHELXL
_cell_angle_alpha 90.00
_cell_angle_beta 91.56(2)
_cell_angle_gamma 90.00
_cell_formula_units_Z 4
_cell_length_a 4.4980(10)
_cell_length_b 10.911(3)
_cell_length_c 10.375(3)
_cell_measurement_reflns_used 25
_cell_measurement_temperature 293(2)
_cell_measurement_theta_max 17.77
_cell_measurement_theta_min 7.50
_cell_volume 509.0(2)
_computing_cell_refinement 'CAD4 EXPRESS'
_computing_data_collection
;
CAD4 EXPRESS (Enraf-Nonius, 1994; Duisenberg, 1992;
Mac\'i\<cek & Yordanov, 1992)
;
_computing_data_reduction 'MolEN (Fair, 1990)'
_computing_publication_material SHELXL93
_computing_structure_refinement 'SHELXL93 (Sheldrick, 1993)'
_computing_structure_solution 'SHELXS86 (Sheldrick, 1990)'
_diffrn_ambient_temperature 293(2)
_diffrn_measurement_device 'diffractom\`etre CAD-4'
_diffrn_measurement_method \w/2\q
_diffrn_radiation_monochromator graphite
_diffrn_radiation_source 'fine-focus sealed tube'
_diffrn_radiation_type MoK\a
_diffrn_radiation_wavelength 0.71069
_diffrn_reflns_av_R_equivalents 0.0336
_diffrn_reflns_av_sigmaI/netI 0.0309
_diffrn_reflns_limit_h_max 5
_diffrn_reflns_limit_h_min -5
_diffrn_reflns_limit_k_max 12
_diffrn_reflns_limit_k_min 0
_diffrn_reflns_limit_l_max 0
_diffrn_reflns_limit_l_min -12
_diffrn_reflns_number 944
_diffrn_reflns_theta_max 24.96
_diffrn_reflns_theta_min 2.71
_diffrn_standards_decay_% 1.6
_diffrn_standards_interval_time 120
_diffrn_standards_number 1
_exptl_absorpt_coefficient_mu 11.171
_exptl_absorpt_correction_T_max 0.572
_exptl_absorpt_correction_T_min 0.352
_exptl_absorpt_correction_type 'correction empirique par \y scans (North et al., 1968)'
_exptl_crystal_colour colourless
_exptl_crystal_density_diffrn 3.204
_exptl_crystal_density_meas ?
_exptl_crystal_description parall\'elipip\`ede
_exptl_crystal_F_000 464
_exptl_crystal_size_max 0.15
_exptl_crystal_size_mid 0.1
_exptl_crystal_size_min 0.05
_refine_diff_density_max 1.105
_refine_diff_density_min -1.116
_refine_ls_extinction_coef 0.002(2)
_refine_ls_extinction_method 'SHELXL93 (Sheldrick, 1993)'
_refine_ls_goodness_of_fit_all 1.130
_refine_ls_goodness_of_fit_obs 1.148
_refine_ls_matrix_type full
_refine_ls_number_parameters 83
_refine_ls_number_reflns 893
_refine_ls_number_restraints 0
_refine_ls_restrained_S_all 1.130
_refine_ls_restrained_S_obs 1.148
_refine_ls_R_factor_all 0.0459
_refine_ls_R_factor_obs 0.0332
_refine_ls_shift/esd_max 0.000
_refine_ls_shift/esd_mean 0.000
_refine_ls_structure_factor_coef Fsqd
_refine_ls_weighting_details 'w = 1/[\s^2^(Fo^2^)+(0.0660P)^2^+0.0000P] where P=(Fo^2^+2Fc^2^)/3'
_refine_ls_weighting_scheme calc
_refine_ls_wR_factor_all 0.0982
_refine_ls_wR_factor_obs 0.0898
_reflns_number_observed 739
_reflns_number_total 893
_reflns_observed_criterion I>2\s(I)
_cod_data_source_file gs1011.cif
_cod_data_source_block phase\g
_cod_depositor_comments
;
The following automatic conversions were performed:

'_exptl_crystal_density_meas' value 'non-mesur\'ee' was changed to
'?' - the value is perceived as not measured.

Automatic conversion script
Id: cif_fix_values 3008 2015-01-20 13:52:24Z robertas 

The following automatic conversions were performed:

'_refine_ls_weighting_scheme' value 'calc w =
1/[\s^2^(Fo^2^)+(0.0660P)^2^+0.0000P] where P=(Fo^2^+2Fc^2^)/3' was
changed to 'calc'. New tag '_refine_ls_weighting_details' was
created. The value of the new tag was set to 'w =
1/[\s^2^(Fo^2^)+(0.0660P)^2^+0.0000P] where P=(Fo^2^+2Fc^2^)/3'.

Automatic conversion script
Id: cif_fix_values 3143 2015-03-26 13:38:13Z robertas 
;
_cod_original_sg_symbol_H-M 'P 21/c'
_cod_database_code 2008913

loop_
_symmetry_equiv_pos_as_xyz
'x, y, z'
'-x, y+1/2, -z+1/2'
'-x, -y, -z'
'x, -y-1/2, z-1/2'

loop_
_atom_site_aniso_label
_atom_site_aniso_U_11
_atom_site_aniso_U_22
_atom_site_aniso_U_33
_atom_site_aniso_U_12
_atom_site_aniso_U_13
_atom_site_aniso_U_23
Sr 0.0132(4) 0.0023(4) 0.0123(4) -0.0002(2) 0.0001(2) -0.0008(2)
P1 0.0101(8) 0.0022(8) 0.0135(8) 0.0005(6) -0.0015(6) -0.0010(6)
P2 0.0087(7) 0.0037(8) 0.0119(8) -0.0002(6) -0.0001(6) 0.0015(6)
O1 0.018(2) 0.011(2) 0.029(3) 0.003(2) -0.001(2) -0.015(2)
O2 0.018(2) 0.007(2) 0.016(2) -0.004(2) -0.001(2) 0.005(2)
O3 0.017(2) 0.005(2) 0.013(2) -0.001(2) 0.000(2) 0.000(2)
O4 0.015(2) 0.008(2) 0.020(2) -0.002(2) 0.001(2) 0.009(2)
O5 0.010(2) 0.002(2) 0.018(2) 0.002(2) -0.003(2) -0.004(2)
O6 0.009(2) 0.006(2) 0.018(2) -0.001(2) -0.002(2) 0.003(2)

loop_
_atom_site_label
_atom_site_fract_x
_atom_site_fract_y
_atom_site_fract_z
_atom_site_U_iso_or_equiv
_atom_site_thermal_displace_type
_atom_site_calc_flag
_atom_site_refinement_flags
_atom_site_occupancy
_atom_site_disorder_group
_atom_site_type_symbol
Sr 0.03020(10) 0.19290(5) 0.01373(5) 0.0093(3) Uani d . 1 . Sr
P1 -0.0699(3) 0.48650(10) 0.2161(2) 0.0086(4) Uani d . 1 . P
P2 -0.5646(3) 0.65110(10) 0.20680(10) 0.0081(4) Uani d . 1 . P
O1 0.0177(9) 0.3791(4) 0.1421(4) 0.01200(10) Uani d . 1 . O
O2 -0.0430(10) 0.4843(4) 0.3592(4) 0.0140(10) Uani d . 1 . O
O3 0.5312(9) 0.1725(4) 0.1527(4) 0.0116(9) Uani d . 1 . O
O4 -0.4995(9) 0.7491(4) 0.1134(4) 0.0150(10) Uani d . 1 . O
O5 -0.3940(9) 0.5276(4) 0.1687(4) 0.0099(9) Uani d . 1 . O
O6 0.1016(8) 0.6099(4) 0.1695(4) 0.0107(9) Uani d . 1 . O

loop_
_atom_type_symbol
_atom_type_description
_atom_type_scat_dispersion_real
_atom_type_scat_dispersion_imag
_atom_type_scat_source
O O 0.0106 0.0060 'International Tables Vol C Tables 4.2.6.8 and 6.1.1.4'
P P 0.1023 0.0942 'International Tables Vol C Tables 4.2.6.8 and 6.1.1.4'
Sr Sr -1.5307 3.2498 'International Tables Vol C Tables 4.2.6.8 and 6.1.1.4'

loop_
_geom_angle_atom_site_label_1
_geom_angle_atom_site_label_2
_geom_angle_atom_site_label_3
_geom_angle_site_symmetry_1
_geom_angle_site_symmetry_3
_geom_angle
_geom_angle_publ_flag
O1 Sr O2 . 4_565 169.23(14) n
O1 Sr O4 . 3_565 96.08(14) n
O2 Sr O4 4_565 3_565 87.58(14) n
O1 Sr O2 . 2_545 116.7(2) n
O2 Sr O2 4_565 2_545 69.9(2) n
O4 Sr O2 3_565 2_545 117.29(13) n
O1 Sr O3 . . 78.70(13) n
O2 Sr O3 4_565 . 112.01(13) n
O4 Sr O3 3_565 . 66.80(13) n
O2 Sr O3 2_545 . 69.42(13) n
O1 Sr O3 . 1_455 75.24(13) n
O2 Sr O3 4_565 1_455 100.33(13) n
O4 Sr O3 3_565 1_455 170.58(12) n
O2 Sr O3 2_545 1_455 70.69(13) n
O3 Sr O3 . 1_455 114.1(2) n
O1 Sr O4 . 3_465 92.15(13) n
O2 Sr O4 4_565 3_465 77.12(13) n
O4 Sr O4 3_565 3_465 113.9(2) n
O2 Sr O4 2_545 3_465 116.30(13) n
O3 Sr O4 . 3_465 170.81(12) n
O3 Sr O4 1_455 3_465 63.66(13) n
O1 Sr O6 . 3_565 74.55(15) n
O2 Sr O6 4_565 3_565 97.48(13) n
O4 Sr O6 3_565 3_565 69.12(12) n
O2 Sr O6 2_545 3_565 164.75(12) n
O3 Sr O6 . 3_565 124.76(12) n
O3 Sr O6 1_455 3_565 104.48(11) n
O4 Sr O6 3_465 3_565 50.55(11) n
O1 Sr P2 . 3_465 85.94(11) n
O2 Sr P2 4_565 3_465 83.82(10) n
O4 Sr P2 3_565 3_465 91.70(10) n
O2 Sr P2 2_545 3_465 138.82(10) n
O3 Sr P2 . 3_465 151.71(9) n
O3 Sr P2 1_455 3_465 84.15(9) n
O4 Sr P2 3_465 3_465 23.80(9) n
O6 Sr P2 3_565 3_465 27.05(8) n
O1 Sr P1 . 2_545 95.62(12) n
O2 Sr P1 4_565 2_545 91.04(10) n
O4 Sr P1 3_565 2_545 121.64(10) n
O2 Sr P1 2_545 2_545 21.17(9) n
O3 Sr P1 . 2_545 60.02(9) n
O3 Sr P1 1_455 2_545 63.79(9) n
O4 Sr P1 3_465 2_545 122.56(9) n
O6 Sr P1 3_565 2_545 166.74(9) n
P2 Sr P1 3_465 2_545 146.09(4) n
O1 Sr P2 . 2_445 69.34(12) n
O2 Sr P2 4_565 2_445 109.91(10) n
O4 Sr P2 3_565 2_445 157.71(10) n
O2 Sr P2 2_545 2_445 59.93(10) n
O3 Sr P2 . 2_445 93.16(10) n
O3 Sr P2 1_455 2_445 20.92(9) n
O4 Sr P2 3_465 2_445 84.33(10) n
O6 Sr P2 3_565 2_445 119.88(9) n
P2 Sr P2 3_465 2_445 103.52(4) n
P1 Sr P2 2_545 2_445 47.17(4) n
O1 Sr P1 . 4_565 154.39(12) n
O2 Sr P1 4_565 4_565 17.88(10) n
O4 Sr P1 3_565 4_565 77.62(10) n
O2 Sr P1 2_545 4_565 87.74(10) n
O3 Sr P1 . 4_565 119.70(9) n
O3 Sr P1 1_455 4_565 108.61(9) n
O4 Sr P1 3_465 4_565 68.71(10) n
O6 Sr P1 3_565 4_565 80.06(9) n
P2 Sr P1 3_465 4_565 69.65(4) n
P1 Sr P1 2_545 4_565 108.89(4) n
P2 Sr P1 2_445 4_565 122.76(4) n
O1 P1 O2 . . 119.7(3) y
O1 P1 O5 . . 108.8(2) y
O2 P1 O5 . . 111.3(2) y
O1 P1 O6 . . 111.7(3) y
O2 P1 O6 . . 106.4(2) y
O5 P1 O6 . . 96.5(2) y
O1 P1 Sr . 2 154.6(2) n
O2 P1 Sr . 2 39.7(2) n
O5 P1 Sr . 2 95.2(2) n
O6 P1 Sr . 2 72.6(2) n
O1 P1 Sr . 4_566 89.2(2) n
O2 P1 Sr . 4_566 31.5(2) n
O5 P1 Sr . 4_566 120.0(2) n
O6 P1 Sr . 4_566 129.8(2) n
Sr P1 Sr 2 4_566 71.11(4) n
O4 P2 O3 . 2 121.0(3) y
O4 P2 O6 . 1_455 104.2(2) y
O3 P2 O6 2 1_455 110.6(2) y
O4 P2 O5 . . 110.0(2) y
O3 P2 O5 2 . 109.8(2) y
O6 P2 O5 1_455 . 99.0(2) y
O4 P2 Sr . 3_465 49.1(2) n
O3 P2 Sr 2 3_465 127.6(2) n
O6 P2 Sr 1_455 3_465 55.89(15) n
O5 P2 Sr . 3_465 121.9(2) n
O4 P2 Sr . 2_455 123.9(2) n
O3 P2 Sr 2 2_455 40.8(2) n
O6 P2 Sr 1_455 2_455 70.9(2) n
O5 P2 Sr . 2_455 126.1(2) n
Sr P2 Sr 3_465 2_455 96.45(4) n
O4 P2 Sr . 2 106.6(2) n
O3 P2 Sr 2 2 34.1(2) n
O6 P2 Sr 1_455 2 142.9(2) n
O5 P2 Sr . 2 89.5(2) n
Sr P2 Sr 3_465 2 143.80(5) n
Sr P2 Sr 2_455 2 74.92(4) n
P1 O1 Sr . . 165.7(3) n
P1 O2 Sr . 4_566 130.7(2) n
P1 O2 Sr . 2 119.1(2) n
Sr O2 Sr 4_566 2 110.1(2) n
P2 O3 Sr 2_545 . 127.6(2) n
P2 O3 Sr 2_545 1_655 118.3(2) n
Sr O3 Sr . 1_655 114.1(2) n
P2 O4 Sr . 3_565 133.4(2) n
P2 O4 Sr . 3_465 107.1(2) n
Sr O4 Sr 3_565 3_465 113.9(2) n
P1 O5 P2 . . 126.9(3) y
P2 O6 P1 1_655 . 127.3(3) y
P2 O6 Sr 1_655 3_565 97.1(2) n
P1 O6 Sr . 3_565 135.3(2) n

loop_
_geom_bond_atom_site_label_1
_geom_bond_atom_site_label_2
_geom_bond_site_symmetry_2
_geom_bond_distance
_geom_bond_publ_flag
Sr O1 . 2.431(4) y
Sr O2 4_565 2.527(4) y
Sr O4 3_565 2.597(4) y
Sr O2 2_545 2.630(4) y
Sr O3 . 2.651(4) y
Sr O3 1_455 2.710(4) y
Sr O4 3_465 2.769(4) y
Sr O6 3_565 2.921(4) y
Sr P2 3_465 3.501(2) n
Sr P1 2_545 3.596(2) n
Sr P2 2_445 3.651(2) n
Sr P1 4_565 3.673(2) n
P1 O1 . 1.461(4) y
P1 O2 . 1.487(5) y
P1 O5 . 1.590(4) y
P1 O6 . 1.632(4) y
P1 Sr 2 3.596(2) n
P1 Sr 4_566 3.673(2) n
P2 O4 . 1.478(4) y
P2 O3 2 1.480(4) y
P2 O6 1_455 1.604(4) y
P2 O5 . 1.605(4) y
P2 Sr 3_465 3.501(2) n
P2 Sr 2_455 3.651(2) n
P2 Sr 2 3.743(2) n
O2 Sr 4_566 2.527(4) n
O2 Sr 2 2.630(4) n
O3 P2 2_545 1.480(4) n
O3 Sr 1_655 2.710(4) n
O4 Sr 3_565 2.597(4) n
O4 Sr 3_465 2.769(4) n
O6 P2 1_655 1.604(4) n
O6 Sr 3_565 2.921(4) n
